data_4129846
loop_
_publ_author_name
'Chen, Chaohuang'
'Chen, Pinhong'
'Liu, Guosheng'

_publ_section_title
;
 Palladium-Catalyzed Intramolecular Aminotrifluoromethoxylation of
 Alkenes.
;
_journal_issue 50
_journal_name_full 'Journal of the American Chemical Society'
_journal_page_first 15648
_journal_page_last 15651
_journal_paper_doi 10.1021/jacs.5b10971
_journal_volume 137
_journal_year 2015
_chemical_formula_moiety 'C25 H24 F3 N O3 S'
_chemical_formula_sum 'C25 H24 F3 N O3 S'
_chemical_formula_weight 475.51
_space_group_crystal_system monoclinic
_space_group_IT_number 14
_space_group_name_Hall '-P 2ybc'
_space_group_name_H-M_alt 'P 1 21/c 1'
_atom_sites_solution_hydrogens geom
_atom_sites_solution_primary direct
_audit_creation_date 2015-06-08
_audit_creation_method
;
Olex2 1.2
(compiled 2015.01.26 svn.r3150 for OlexSys, GUI svn.r4998)
;
_cell_angle_alpha 90
_cell_angle_beta 102.985(3)
_cell_angle_gamma 90
_cell_formula_units_Z 4
_cell_length_a 9.9716(14)
_cell_length_b 25.875(3)
_cell_length_c 9.5523(13)
_cell_measurement_reflns_used 1562
_cell_measurement_temperature 296(2)
_cell_measurement_theta_max 19.14
_cell_measurement_theta_min 2.24
_cell_volume 2401.6(5)
_computing_cell_refinement 'SAINT v7.68A (Bruker, 2009)'
_computing_data_reduction 'SAINT v7.68A (Bruker, 2009)'
_computing_molecular_graphics 'Olex2 (Dolomanov et al., 2009)'
_computing_publication_material 'Olex2 (Dolomanov et al., 2009)'
_computing_structure_refinement 'XL (Sheldrick, 2008)'
_computing_structure_solution 'ShelXS (Sheldrick, 2008)'
_diffrn_ambient_temperature 296.15
_diffrn_measured_fraction_theta_full 0.999
_diffrn_measured_fraction_theta_max 0.999
_diffrn_measurement_device_type 'Bruker APEX-II CCD'
_diffrn_measurement_method '\f and \w scans'
_diffrn_radiation_monochromator graphite
_diffrn_radiation_type MoK\a
_diffrn_radiation_wavelength 0.71073
_diffrn_reflns_av_R_equivalents 0.0673
_diffrn_reflns_av_unetI/netI 0.0688
_diffrn_reflns_Laue_measured_fraction_full 0.999
_diffrn_reflns_Laue_measured_fraction_max 0.999
_diffrn_reflns_limit_h_max 12
_diffrn_reflns_limit_h_min -12
_diffrn_reflns_limit_k_max 31
_diffrn_reflns_limit_k_min -30
_diffrn_reflns_limit_l_max 7
_diffrn_reflns_limit_l_min -11
_diffrn_reflns_number 17501
_diffrn_reflns_point_group_measured_fraction_full 0.999
_diffrn_reflns_point_group_measured_fraction_max 0.999
_diffrn_reflns_theta_full 26.000
_diffrn_reflns_theta_max 25.999
_diffrn_reflns_theta_min 1.574
_diffrn_standards_number 0
_exptl_absorpt_coefficient_mu 0.184
_exptl_absorpt_correction_T_max 0.7456
_exptl_absorpt_correction_T_min 0.6682
_exptl_absorpt_correction_type multi-scan
_exptl_absorpt_process_details
;
SADABS-2008/1 (Bruker,2008) was used for absorption correction.
wR2(int) was 0.0599 before and 0.0470 after correction.
The Ratio of minimum to maximum transmission is 0.8962.
The \l/2 correction factor is 0.0015.
;
_exptl_crystal_colour colourless
_exptl_crystal_density_diffrn 1.315
_exptl_crystal_description block
_exptl_crystal_F_000 992
_exptl_crystal_size_max 0.2
_exptl_crystal_size_mid 0.15
_exptl_crystal_size_min 0.08
_refine_diff_density_max 0.799
_refine_diff_density_min -0.580
_refine_diff_density_rms 0.060
_refine_ls_extinction_method none
_refine_ls_goodness_of_fit_ref 1.023
_refine_ls_hydrogen_treatment constr
_refine_ls_matrix_type full
_refine_ls_number_parameters 299
_refine_ls_number_reflns 4704
_refine_ls_number_restraints 171
_refine_ls_restrained_S_all 1.209
_refine_ls_R_factor_all 0.1670
_refine_ls_R_factor_gt 0.0831
_refine_ls_shift/su_max 0.000
_refine_ls_shift/su_mean 0.000
_refine_ls_structure_factor_coef Fsqd
_refine_ls_weighting_details 'w=1/[\s^2^(Fo^2^)+(0.1294P)^2^+2.5050P] where P=(Fo^2^+2Fc^2^)/3'
_refine_ls_weighting_scheme calc
_refine_ls_wR_factor_gt 0.2229
_refine_ls_wR_factor_ref 0.2876
_reflns_Friedel_coverage 0.000
_reflns_number_gt 2207
_reflns_number_total 4704
_reflns_threshold_expression 'I > 2\s(I)'
_cod_data_source_file ja5b10971_si_004.cif
_cod_data_source_block dm15470
_cod_original_cell_volume 2401.6(6)
_cod_database_code 4129846
_shelxl_version_number 2014-3
_shelx_space_group_comment
;
The symmetry employed for this shelxl refinement is uniquely defined
by the following loop, which should always be used as a source of
symmetry information in preference to the above space-group names.
They are only intended as comments.
;
_shelx_estimated_absorpt_t_max 0.985
_shelx_estimated_absorpt_t_min 0.964
_olex2_refinement_description
;
1. Fixed Uiso
 At 1.2 times of:
  All C(H) groups, All C(H,H) groups
 At 1.5 times of:
  All C(H,H,H) groups
2. Rigid bond restraints
 F2, C25, O1, C25
 with sigma for 1-2 distances of 0.005 and sigma for 1-3 distances of 0.005
3. Uiso/Uaniso restraints and constraints
F1 \\sim F2 \\sim F3 \\sim O1 \\sim C25: within 2A with sigma of 0.005 and
sigma for terminal atoms of 0.01
C18 \\sim C19 \\sim C20 \\sim C21 \\sim C22 \\sim C23 \\sim C24: within 2A with
sigma of 0.005 and sigma for terminal atoms of 0.01
C12 \\sim C13 \\sim C14 \\sim C15 \\sim C16 \\sim C17: within 2A with sigma of
0.005 and sigma for terminal atoms of 0.01
Uanis(C19) \\sim Ueq, Uanis(C20) \\sim Ueq, Uanis(C21) \\sim Ueq, Uanis(C22)
\\sim Ueq, Uanis(C23) \\sim Ueq, Uanis(C24) \\sim Ueq, Uanis(F2) \\sim Ueq,
Uanis(C25) \\sim Ueq, Uanis(F1) \\sim Ueq, Uanis(F3) \\sim Ueq: with sigma of
0.005 and sigma for terminal atoms of 0.01
4.a Ternary CH refined with riding coordinates:
 C2(H2)
4.b Secondary CH2 refined with riding coordinates:
 C1(H1A,H1B), C3(H3A,H3B), C5(H5A,H5B)
4.c Aromatic/amide H refined with riding coordinates:
 C7(H7), C8(H8), C9(H9), C10(H10), C11(H11), C13(H13), C14(H14), C15(H15),
 C16(H16), C17(H17), C19(H19), C20(H20), C22(H22), C23(H23)
4.d Idealised Me refined as rotating group:
 C24(H24A,H24B,H24C)
;
_olex2_submission_special_instructions 'No special instructions were received'

loop_
_space_group_symop_operation_xyz
'x, y, z'
'-x, y+1/2, -z+1/2'
'-x, -y, -z'
'x, -y-1/2, z-1/2'

loop_
_atom_site_label
_atom_site_type_symbol
_atom_site_fract_x
_atom_site_fract_y
_atom_site_fract_z
_atom_site_U_iso_or_equiv
_atom_site_adp_type
_atom_site_occupancy
_atom_site_site_symmetry_order
_atom_site_calc_flag
_atom_site_refinement_flags_posn
_atom_site_refinement_flags_adp
S1 S 0.30671(15) 0.53553(5) 0.12863(17) 0.0676(5) Uani 1 1 d . .
F1 F 0.8709(5) 0.6743(2) 0.0355(6) 0.1524(19) Uani 1 1 d . U
F2 F 0.8430(6) 0.6122(3) 0.1559(8) 0.186(2) Uani 1 1 d . U
F3 F 0.8434(6) 0.6792(3) 0.2488(7) 0.181(2) Uani 1 1 d . U
O1 O 0.6725(4) 0.66113(17) 0.0752(4) 0.0832(12) Uani 1 1 d . U
O2 O 0.4094(4) 0.49794(13) 0.1194(4) 0.0771(11) Uani 1 1 d . .
O3 O 0.2250(5) 0.52938(14) 0.2315(5) 0.0912(14) Uani 1 1 d . .
N1 N 0.3879(4) 0.59099(14) 0.1670(4) 0.0552(11) Uani 1 1 d . .
C1 C 0.4871(5) 0.60462(18) 0.0812(5) 0.0539(12) Uani 1 1 d . .
H1A H 0.4400 0.6184 -0.0113 0.065 Uiso 1 1 calc R .
H1B H 0.5393 0.5744 0.0652 0.065 Uiso 1 1 calc R .
C2 C 0.5814(5) 0.6449(2) 0.1656(5) 0.0543(13) Uani 1 1 d . .
H2 H 0.6348 0.6299 0.2551 0.065 Uiso 1 1 calc R .
C3 C 0.5029(5) 0.69141(18) 0.1977(5) 0.0526(12) Uani 1 1 d . .
H3A H 0.4551 0.7072 0.1083 0.063 Uiso 1 1 calc R .
H3B H 0.5667 0.7166 0.2506 0.063 Uiso 1 1 calc R .
C4 C 0.3976(5) 0.67598(17) 0.2868(5) 0.0478(11) Uani 1 1 d . .
C5 C 0.3055(5) 0.63447(17) 0.1996(5) 0.0509(12) Uani 1 1 d . .
H5A H 0.2404 0.6221 0.2537 0.061 Uiso 1 1 calc R .
H5B H 0.2537 0.6494 0.1107 0.061 Uiso 1 1 calc R .
C6 C 0.3052(5) 0.72097(18) 0.3079(5) 0.0503(12) Uani 1 1 d . .
C7 C 0.2022(6) 0.7128(2) 0.3810(6) 0.0683(15) Uani 1 1 d . .
H7 H 0.1933 0.6803 0.4198 0.082 Uiso 1 1 calc R .
C8 C 0.1128(7) 0.7515(3) 0.3976(7) 0.0825(18) Uani 1 1 d . .
H8 H 0.0440 0.7449 0.4468 0.099 Uiso 1 1 calc R .
C9 C 0.1241(7) 0.7990(3) 0.3427(7) 0.085(2) Uani 1 1 d . .
H9 H 0.0620 0.8249 0.3518 0.102 Uiso 1 1 calc R .
C10 C 0.2272(8) 0.8085(2) 0.2742(7) 0.086(2) Uani 1 1 d . .
H10 H 0.2366 0.8414 0.2382 0.103 Uiso 1 1 calc R .
C11 C 0.3183(6) 0.7699(2) 0.2572(6) 0.0687(16) Uani 1 1 d . .
H11 H 0.3890 0.7772 0.2110 0.082 Uiso 1 1 calc R .
C12 C 0.4759(6) 0.6566(2) 0.4358(5) 0.0652(13) Uani 1 1 d . U
C13 C 0.4446(7) 0.6097(3) 0.4930(6) 0.0827(15) Uani 1 1 d . U
H13 H 0.3775 0.5884 0.4387 0.099 Uiso 1 1 calc R .
C14 C 0.5117(8) 0.5946(3) 0.6288(7) 0.0979(17) Uani 1 1 d . U
H14 H 0.4884 0.5637 0.6671 0.117 Uiso 1 1 calc R .
C15 C 0.6117(8) 0.6250(3) 0.7062(7) 0.0997(17) Uani 1 1 d . U
H15 H 0.6581 0.6142 0.7970 0.120 Uiso 1 1 calc R .
C16 C 0.6466(8) 0.6709(3) 0.6551(7) 0.0972(17) Uani 1 1 d . U
H16 H 0.7149 0.6915 0.7104 0.117 Uiso 1 1 calc R .
C17 C 0.5775(6) 0.6864(3) 0.5177(6) 0.0784(14) Uani 1 1 d . U
H17 H 0.6010 0.7176 0.4810 0.094 Uiso 1 1 calc R .
C18 C 0.1986(6) 0.5422(2) -0.0414(7) 0.0719(13) Uani 1 1 d . U
C19 C 0.2503(7) 0.5355(2) -0.1617(7) 0.0807(14) Uani 1 1 d . U
H19 H 0.3408 0.5247 -0.1529 0.097 Uiso 1 1 calc R .
C20 C 0.1680(7) 0.5448(2) -0.2950(8) 0.0918(16) Uani 1 1 d . U
H20 H 0.2023 0.5401 -0.3770 0.110 Uiso 1 1 calc R .
C21 C 0.0310(8) 0.5616(3) -0.3074(9) 0.0959(16) Uani 1 1 d . U
C22 C -0.0147(7) 0.5668(2) -0.1882(9) 0.0937(16) Uani 1 1 d . U
H22 H -0.1059 0.5766 -0.1972 0.112 Uiso 1 1 calc R .
C23 C 0.0624(6) 0.5586(2) -0.0540(8) 0.0820(15) Uani 1 1 d . U
H23 H 0.0264 0.5637 0.0267 0.098 Uiso 1 1 calc R .
C24 C -0.0541(10) 0.5737(3) -0.4587(10) 0.146(3) Uani 1 1 d . U
H24A H -0.1410 0.5561 -0.4737 0.219 Uiso 1 1 calc GR .
H24B H -0.0051 0.5622 -0.5287 0.219 Uiso 1 1 calc GR .
H24C H -0.0695 0.6102 -0.4683 0.219 Uiso 1 1 calc GR .
C25 C 0.7990(10) 0.6602(4) 0.1212(11) 0.1171(18) Uani 1 1 d . U

loop_
_atom_site_aniso_label
_atom_site_aniso_U_11
_atom_site_aniso_U_22
_atom_site_aniso_U_33
_atom_site_aniso_U_23
_atom_site_aniso_U_13
_atom_site_aniso_U_12
S1 0.0670(9) 0.0386(7) 0.1006(12) 0.0069(7) 0.0260(8) 0.0023(7)
F1 0.106(3) 0.210(4) 0.168(4) -0.010(3) 0.088(3) -0.042(3)
F2 0.129(4) 0.225(4) 0.219(5) 0.040(4) 0.072(3) 0.044(3)
F3 0.114(3) 0.262(5) 0.164(4) -0.032(4) 0.027(3) -0.068(4)
O1 0.071(2) 0.115(3) 0.077(2) -0.008(2) 0.043(2) -0.026(2)
O2 0.076(3) 0.047(2) 0.106(3) 0.0049(19) 0.017(2) 0.0154(19)
O3 0.101(3) 0.058(2) 0.131(4) 0.015(2) 0.060(3) -0.011(2)
N1 0.055(3) 0.042(2) 0.074(3) 0.0041(19) 0.026(2) 0.0023(19)
C1 0.056(3) 0.052(3) 0.058(3) -0.003(2) 0.021(2) -0.003(2)
C2 0.056(3) 0.064(3) 0.048(3) -0.001(2) 0.023(2) -0.006(3)
C3 0.056(3) 0.052(3) 0.052(3) 0.000(2) 0.015(2) -0.005(2)
C4 0.051(3) 0.051(3) 0.043(3) 0.004(2) 0.012(2) 0.004(2)
C5 0.054(3) 0.045(3) 0.056(3) 0.005(2) 0.018(2) 0.006(2)
C6 0.050(3) 0.053(3) 0.046(3) -0.002(2) 0.007(2) 0.008(2)
C7 0.071(4) 0.060(3) 0.078(4) -0.001(3) 0.025(3) 0.009(3)
C8 0.066(4) 0.088(5) 0.097(5) -0.020(4) 0.026(3) 0.015(4)
C9 0.088(5) 0.070(4) 0.093(5) -0.018(4) 0.010(4) 0.025(4)
C10 0.114(6) 0.053(3) 0.083(4) -0.004(3) 0.004(4) 0.016(4)
C11 0.092(4) 0.048(3) 0.067(4) 0.000(2) 0.020(3) 0.008(3)
C12 0.065(3) 0.089(3) 0.045(2) 0.010(2) 0.019(2) 0.029(3)
C13 0.083(3) 0.108(3) 0.060(3) 0.030(3) 0.022(2) 0.026(3)
C14 0.097(4) 0.127(4) 0.071(3) 0.035(3) 0.022(3) 0.031(3)
C15 0.098(4) 0.137(4) 0.063(3) 0.016(3) 0.015(3) 0.044(3)
C16 0.091(3) 0.130(4) 0.066(3) -0.007(3) 0.006(3) 0.037(3)
C17 0.076(3) 0.105(3) 0.052(3) -0.005(2) 0.009(2) 0.029(3)
C18 0.066(3) 0.044(2) 0.102(3) -0.002(2) 0.011(3) -0.002(2)
C19 0.078(3) 0.062(2) 0.094(3) -0.006(2) 0.004(2) 0.000(2)
C20 0.091(3) 0.074(3) 0.100(3) -0.008(2) 0.001(2) -0.002(2)
C21 0.091(3) 0.072(3) 0.108(3) -0.005(2) -0.012(3) -0.005(2)
C22 0.082(3) 0.072(3) 0.117(3) -0.002(3) 0.000(3) -0.005(2)
C23 0.073(3) 0.060(2) 0.110(3) 0.000(2) 0.013(2) -0.003(2)
C24 0.139(5) 0.121(5) 0.146(5) -0.013(5) -0.036(5) 0.001(5)
C25 0.092(3) 0.154(3) 0.117(3) -0.008(3) 0.048(3) -0.021(3)

loop_
_atom_type_symbol
_atom_type_description
_atom_type_scat_dispersion_real
_atom_type_scat_dispersion_imag
_atom_type_scat_source
C C 0.0033 0.0016 'International Tables Vol C Tables 4.2.6.8 and 6.1.1.4'
H H 0.0000 0.0000 'International Tables Vol C Tables 4.2.6.8 and 6.1.1.4'
F F 0.0171 0.0103 'International Tables Vol C Tables 4.2.6.8 and 6.1.1.4'
N N 0.0061 0.0033 'International Tables Vol C Tables 4.2.6.8 and 6.1.1.4'
O O 0.0106 0.0060 'International Tables Vol C Tables 4.2.6.8 and 6.1.1.4'
S S 0.1246 0.1234 'International Tables Vol C Tables 4.2.6.8 and 6.1.1.4'

loop_
_geom_angle_atom_site_label_1
_geom_angle_atom_site_label_2
_geom_angle_atom_site_label_3
_geom_angle
O2 S1 N1 106.5(2)
O2 S1 C18 108.1(3)
O3 S1 O2 119.8(2)
O3 S1 N1 105.9(2)
O3 S1 C18 109.0(3)
N1 S1 C18 106.9(2)
C25 O1 C2 120.5(6)
C1 N1 S1 116.5(3)
C1 N1 C5 114.6(4)
C5 N1 S1 116.4(3)
N1 C1 H1A 110.4
N1 C1 H1B 110.4
N1 C1 C2 106.6(4)
H1A C1 H1B 108.6
C2 C1 H1A 110.4
C2 C1 H1B 110.4
O1 C2 C1 106.3(4)
O1 C2 H2 110.1
O1 C2 C3 108.3(4)
C1 C2 H2 110.1
C3 C2 C1 111.8(4)
C3 C2 H2 110.1
C2 C3 H3A 109.5
C2 C3 H3B 109.5
C2 C3 C4 110.8(4)
H3A C3 H3B 108.1
C4 C3 H3A 109.5
C4 C3 H3B 109.5
C5 C4 C3 106.3(4)
C5 C4 C12 113.0(4)
C6 C4 C3 112.4(4)
C6 C4 C5 107.5(4)
C6 C4 C12 108.8(4)
C12 C4 C3 109.0(4)
N1 C5 C4 110.9(4)
N1 C5 H5A 109.5
N1 C5 H5B 109.5
C4 C5 H5A 109.5
C4 C5 H5B 109.5
H5A C5 H5B 108.0
C7 C6 C4 119.3(4)
C11 C6 C4 123.3(5)
C11 C6 C7 117.4(5)
C6 C7 H7 119.3
C8 C7 C6 121.5(6)
C8 C7 H7 119.3
C7 C8 H8 119.8
C9 C8 C7 120.4(6)
C9 C8 H8 119.8
C8 C9 H9 120.3
C8 C9 C10 119.3(6)
C10 C9 H9 120.3
C9 C10 H10 119.6
C9 C10 C11 120.9(6)
C11 C10 H10 119.6
C6 C11 C10 120.5(6)
C6 C11 H11 119.8
C10 C11 H11 119.8
C13 C12 C4 122.2(5)
C17 C12 C4 119.9(5)
C17 C12 C13 117.9(5)
C12 C13 H13 119.6
C14 C13 C12 120.9(7)
C14 C13 H13 119.6
C13 C14 H14 120.3
C15 C14 C13 119.5(8)
C15 C14 H14 120.3
C14 C15 H15 119.0
C14 C15 C16 122.0(7)
C16 C15 H15 119.0
C15 C16 H16 120.8
C15 C16 C17 118.4(8)
C17 C16 H16 120.8
C12 C17 C16 121.4(7)
C12 C17 H17 119.3
C16 C17 H17 119.3
C19 C18 S1 119.8(5)
C19 C18 C23 120.4(6)
C23 C18 S1 119.6(5)
C18 C19 H19 120.1
C18 C19 C20 119.8(7)
C20 C19 H19 120.1
C19 C20 H20 120.1
C19 C20 C21 119.8(7)
C21 C20 H20 120.1
C20 C21 C24 117.4(8)
C22 C21 C20 118.2(7)
C22 C21 C24 124.4(8)
C21 C22 H22 117.7
C21 C22 C23 124.5(7)
C23 C22 H22 117.7
C18 C23 H23 121.3
C22 C23 C18 117.4(7)
C22 C23 H23 121.3
C21 C24 H24A 109.5
C21 C24 H24B 109.5
C21 C24 H24C 109.5
H24A C24 H24B 109.5
H24A C24 H24C 109.5
H24B C24 H24C 109.5
F1 C25 F2 103.1(8)
F1 C25 F3 112.2(8)
F3 C25 F2 95.4(9)
O1 C25 F1 116.6(9)
O1 C25 F2 111.0(8)
O1 C25 F3 115.6(8)

loop_
_geom_bond_atom_site_label_1
_geom_bond_atom_site_label_2
_geom_bond_distance
S1 O2 1.429(4)
S1 O3 1.419(4)
S1 N1 1.648(4)
S1 C18 1.745(7)
F1 C25 1.257(8)
F2 C25 1.335(11)
F3 C25 1.296(10)
O1 C2 1.449(5)
O1 C25 1.239(10)
N1 C1 1.462(6)
N1 C5 1.467(6)
C1 H1A 0.9700
C1 H1B 0.9700
C1 C2 1.510(7)
C2 H2 0.9800
C2 C3 1.504(7)
C3 H3A 0.9700
C3 H3B 0.9700
C3 C4 1.546(6)
C4 C5 1.532(7)
C4 C6 1.525(6)
C4 C12 1.545(7)
C5 H5A 0.9700
C5 H5B 0.9700
C6 C7 1.382(7)
C6 C11 1.372(7)
C7 H7 0.9300
C7 C8 1.374(8)
C8 H8 0.9300
C8 C9 1.351(9)
C9 H9 0.9300
C9 C10 1.360(9)
C10 H10 0.9300
C10 C11 1.385(8)
C11 H11 0.9300
C12 C13 1.394(8)
C12 C17 1.370(8)
C13 H13 0.9300
C13 C14 1.376(8)
C14 H14 0.9300
C14 C15 1.353(10)
C15 H15 0.9300
C15 C16 1.359(10)
C16 H16 0.9300
C16 C17 1.397(8)
C17 H17 0.9300
C18 C19 1.371(9)
C18 C23 1.402(8)
C19 H19 0.9300
C19 C20 1.373(9)
C20 H20 0.9300
C20 C21 1.414(10)
C21 C22 1.324(10)
C21 C24 1.535(11)
C22 H22 0.9300
C22 C23 1.355(9)
C23 H23 0.9300
C24 H24A 0.9600
C24 H24B 0.9600
C24 H24C 0.9600

loop_
_geom_torsion_atom_site_label_1
_geom_torsion_atom_site_label_2
_geom_torsion_atom_site_label_3
_geom_torsion_atom_site_label_4
_geom_torsion
S1 N1 C1 C2 -160.4(3)
S1 N1 C5 C4 158.2(3)
S1 C18 C19 C20 -174.8(5)
S1 C18 C23 C22 175.5(5)
O1 C2 C3 C4 176.7(4)
O2 S1 N1 C1 47.4(4)
O2 S1 N1 C5 -172.6(3)
O2 S1 C18 C19 -31.6(5)
O2 S1 C18 C23 153.6(4)
O3 S1 N1 C1 175.9(4)
O3 S1 N1 C5 -44.1(4)
O3 S1 C18 C19 -163.3(4)
O3 S1 C18 C23 21.9(5)
N1 S1 C18 C19 82.7(5)
N1 S1 C18 C23 -92.1(5)
N1 C1 C2 O1 -175.7(4)
N1 C1 C2 C3 -57.7(5)
C1 N1 C5 C4 -61.1(5)
C1 C2 C3 C4 60.0(5)
C2 O1 C25 F1 179.1(7)
C2 O1 C25 F2 61.5(10)
C2 O1 C25 F3 -45.7(12)
C2 C3 C4 C5 -56.5(5)
C2 C3 C4 C6 -173.8(4)
C2 C3 C4 C12 65.5(5)
C3 C4 C5 N1 56.0(5)
C3 C4 C6 C7 177.6(4)
C3 C4 C6 C11 -2.1(7)
C3 C4 C12 C13 -129.3(5)
C3 C4 C12 C17 52.3(6)
C4 C6 C7 C8 -177.3(5)
C4 C6 C11 C10 177.0(5)
C4 C12 C13 C14 -176.9(5)
C4 C12 C17 C16 177.5(5)
C5 N1 C1 C2 58.9(5)
C5 C4 C6 C7 61.1(6)
C5 C4 C6 C11 -118.7(5)
C5 C4 C12 C13 -11.4(7)
C5 C4 C12 C17 170.2(4)
C6 C4 C5 N1 176.5(4)
C6 C4 C12 C13 107.9(5)
C6 C4 C12 C17 -70.5(6)
C6 C7 C8 C9 -0.3(10)
C7 C6 C11 C10 -2.7(8)
C7 C8 C9 C10 -1.7(10)
C8 C9 C10 C11 1.5(10)
C9 C10 C11 C6 0.8(9)
C11 C6 C7 C8 2.5(8)
C12 C4 C5 N1 -63.5(5)
C12 C4 C6 C7 -61.6(6)
C12 C4 C6 C11 118.7(5)
C12 C13 C14 C15 -1.7(10)
C13 C12 C17 C16 -0.9(8)
C13 C14 C15 C16 1.4(11)
C14 C15 C16 C17 -0.9(10)
C15 C16 C17 C12 0.7(9)
C17 C12 C13 C14 1.5(9)
C18 S1 N1 C1 -68.0(4)
C18 S1 N1 C5 72.0(4)
C18 C19 C20 C21 0.5(9)
C19 C18 C23 C22 0.7(8)
C19 C20 C21 C22 -1.5(10)
C19 C20 C21 C24 177.4(6)
C20 C21 C22 C23 2.2(11)
C21 C22 C23 C18 -1.9(10)
C23 C18 C19 C20 -0.1(9)
C24 C21 C22 C23 -176.5(7)
C25 O1 C2 C1 -126.8(7)
C25 O1 C2 C3 112.9(8)
